data_4345317
loop_
_publ_author_name
'Zaltariov, Mirela F.'
'Hammerstad, Marta'
'Arabshahi, Homayon J.'
'Jovanovi\'c, Katarina'
'Richter, Klaus W.'
'Cazacu, Maria'
'Shova, Sergiu'
'Balan, Mihaela'
'Andersen, Niels H.'
'Radulovi\'c, Sini\<sa'
'Reynisson, J\'ohannes'
'Andersson, K. Kristoffer'
'Arion, Vladimir B.'

_publ_section_title
;
 New Iminodiacetate-Thiosemicarbazone Hybrids and Their Copper(II)
 Complexes Are Potential Ribonucleotide Reductase R2 Inhibitors with High
 Antiproliferative Activity.
;
_journal_issue 6
_journal_name_full 'Inorganic chemistry'
_journal_page_first 3532
_journal_page_last 3549
_journal_paper_doi 10.1021/acs.inorgchem.6b03178
_journal_volume 56
_journal_year 2017
_chemical_formula_moiety 'C20 H28 N4 O5 S'
_chemical_formula_sum 'C20 H28 N4 O5 S'
_chemical_formula_weight 436.52
_chemical_name_systematic
;
 ?
;
_space_group_crystal_system monoclinic
_space_group_IT_number 14
_space_group_name_Hall '-P 2yn'
_space_group_name_H-M_alt 'P 1 21/n 1'
_symmetry_space_group_name_Hall '-P 2yn'
_symmetry_space_group_name_H-M 'P 1 21/n 1'
_atom_sites_solution_hydrogens geom
_audit_creation_method SHELXL-2014
_cell_angle_alpha 90
_cell_angle_beta 106.913(4)
_cell_angle_gamma 90
_cell_formula_units_Z 4
_cell_length_a 9.7389(10)
_cell_length_b 13.9593(17)
_cell_length_c 16.667(2)
_cell_measurement_reflns_used 7681
_cell_measurement_temperature 100(2)
_cell_measurement_theta_max 29.738
_cell_measurement_theta_min 2.622
_cell_volume 2167.8(4)
_computing_cell_refinement 'Bruker SAINT'
_computing_data_collection 'Bruker APEX2'
_computing_data_reduction 'Bruker SAINT'
_computing_molecular_graphics 'Bruker SHELXTL'
_computing_publication_material 'Bruker SHELXTL'
_computing_structure_refinement 'SHELXL-2014 (Sheldrick, 2014)'
_computing_structure_solution 'SHELXS-2014 (Sheldrick, 2014)'
_diffrn_ambient_temperature 100(2)
_diffrn_measured_fraction_theta_full 0.995
_diffrn_measured_fraction_theta_max 0.995
_diffrn_measurement_device_type 'Bruker APEX-II CCD'
_diffrn_measurement_method '\f and \w scans'
_diffrn_radiation_type MoK\a
_diffrn_radiation_wavelength 0.71073
_diffrn_reflns_av_R_equivalents 0.0521
_diffrn_reflns_av_unetI/netI 0.0431
_diffrn_reflns_Laue_measured_fraction_full 0.995
_diffrn_reflns_Laue_measured_fraction_max 0.995
_diffrn_reflns_limit_h_max 13
_diffrn_reflns_limit_h_min -8
_diffrn_reflns_limit_k_max 17
_diffrn_reflns_limit_k_min -19
_diffrn_reflns_limit_l_max 23
_diffrn_reflns_limit_l_min -22
_diffrn_reflns_number 23132
_diffrn_reflns_point_group_measured_fraction_full 0.995
_diffrn_reflns_point_group_measured_fraction_max 0.995
_diffrn_reflns_theta_full 25.242
_diffrn_reflns_theta_max 30.106
_diffrn_reflns_theta_min 2.187
_diffrn_source 'fine-focus sealed tube'
_exptl_absorpt_coefficient_mu 0.188
_exptl_absorpt_correction_T_max 0.7460
_exptl_absorpt_correction_T_min 0.6914
_exptl_absorpt_correction_type multi-scan
_exptl_crystal_colour colorless
_exptl_crystal_density_diffrn 1.338
_exptl_crystal_description block
_exptl_crystal_F_000 928
_exptl_crystal_size_max 0.500
_exptl_crystal_size_mid 0.400
_exptl_crystal_size_min 0.300
_refine_diff_density_max 0.693
_refine_diff_density_min -0.560
_refine_diff_density_rms 0.066
_refine_ls_extinction_method none
_refine_ls_goodness_of_fit_ref 1.064
_refine_ls_hydrogen_treatment mixed
_refine_ls_matrix_type full
_refine_ls_number_parameters 279
_refine_ls_number_reflns 6350
_refine_ls_number_restraints 0
_refine_ls_restrained_S_all 1.064
_refine_ls_R_factor_all 0.0691
_refine_ls_R_factor_gt 0.0504
_refine_ls_shift/su_max 0.001
_refine_ls_shift/su_mean 0.000
_refine_ls_structure_factor_coef Fsqd
_refine_ls_weighting_details 'w=1/[\s^2^(Fo^2^)+(0.0707P)^2^+0.5961P] where P=(Fo^2^+2Fc^2^)/3'
_refine_ls_weighting_scheme calc
_refine_ls_wR_factor_gt 0.1325
_refine_ls_wR_factor_ref 0.1447
_reflns_Friedel_coverage 0.000
_reflns_number_gt 4797
_reflns_number_total 6350
_reflns_threshold_expression 'I > 2\s(I)'
_cod_data_source_file ic6b03178_si_002.cif
_cod_data_source_block miza015l
_cod_depositor_comments 'Adding full bibliography for 4345315--4345326.cif.'
_cod_database_code 4345317
_shelx_space_group_comment
;
The symmetry employed for this shelxl refinement is uniquely defined
by the following loop, which should always be used as a source of
symmetry information in preference to the above space-group names.
They are only intended as comments.
;
_shelx_estimated_absorpt_t_min 0.912
_shelx_estimated_absorpt_t_max 0.946
_shelxl_version_number 2014-3

loop_
_space_group_symop_operation_xyz
'x, y, z'
'-x+1/2, y+1/2, -z+1/2'
'-x, -y, -z'
'x-1/2, -y-1/2, z-1/2'

loop_
_atom_site_label
_atom_site_type_symbol
_atom_site_fract_x
_atom_site_fract_y
_atom_site_fract_z
_atom_site_U_iso_or_equiv
_atom_site_adp_type
_atom_site_occupancy
_atom_site_site_symmetry_order
_atom_site_calc_flag
_atom_site_refinement_flags_posn
_atom_site_refinement_flags_adp
_atom_site_refinement_flags_occupancy
_atom_site_disorder_assembly
_atom_site_disorder_group
S1 S 0.80188(4) 0.63501(3) 0.57126(2) 0.03025(12) Uani 1 1 d . . . . .
O1 O 0.67197(12) 0.45330(9) 0.39495(7) 0.0345(3) Uani 1 1 d . . . . .
H1 H 0.7300 0.4945 0.4220 0.052 Uiso 1 1 calc R U . . .
O2 O 0.10302(12) 0.17202(9) 0.12934(8) 0.0370(3) Uani 1 1 d . . . . .
O3 O 0.32631(12) 0.19334(9) 0.12219(8) 0.0359(3) Uani 1 1 d . . . . .
O4 O 0.15659(14) 0.57767(10) 0.16034(8) 0.0437(3) Uani 1 1 d . . . . .
O5 O 0.2102(2) 0.46769(14) 0.07829(9) 0.0737(6) Uani 1 1 d . . . . .
N1 N 0.89058(12) 0.56778(9) 0.42598(8) 0.0256(3) Uani 1 1 d . . . . .
N2 N 0.97608(13) 0.63712(9) 0.47321(8) 0.0267(3) Uani 1 1 d . . . . .
H2 H 1.049(2) 0.6575(15) 0.4551(12) 0.042(5) Uiso 1 1 d . . . . .
N3 N 1.02191(12) 0.74980(9) 0.57567(8) 0.0277(3) Uani 1 1 d . . . . .
N4 N 0.35456(13) 0.35946(10) 0.21730(9) 0.0326(3) Uani 1 1 d . . . . .
C1 C 0.70815(15) 0.42854(11) 0.32511(9) 0.0254(3) Uani 1 1 d . . . . .
C2 C 0.61765(15) 0.36582(11) 0.26830(10) 0.0281(3) Uani 1 1 d . . . . .
C3 C 0.65348(16) 0.33999(12) 0.19646(10) 0.0319(3) Uani 1 1 d . . . . .
H3 H 0.5923 0.2969 0.1582 0.038 Uiso 1 1 calc R U . . .
C4 C 0.77505(16) 0.37436(12) 0.17798(10) 0.0317(3) Uani 1 1 d . . . . .
C5 C 0.86329(15) 0.43654(11) 0.23504(9) 0.0278(3) Uani 1 1 d . . . . .
H5 H 0.9474 0.4605 0.2241 0.033 Uiso 1 1 calc R U . . .
C6 C 0.83206(14) 0.46493(11) 0.30822(9) 0.0239(3) Uani 1 1 d . . . . .
C7 C 0.92423(14) 0.53515(11) 0.36229(9) 0.0250(3) Uani 1 1 d . . . . .
H7 H 1.0089 0.5568 0.3506 0.030 Uiso 1 1 calc R U . . .
C8 C 0.93934(14) 0.67609(10) 0.53938(9) 0.0243(3) Uani 1 1 d . . . . .
C9 C 0.8081(2) 0.34624(16) 0.09822(12) 0.0466(5) Uani 1 1 d . . . . .
H9A H 0.8356 0.2785 0.1011 0.070 Uiso 1 1 calc R U . . .
H9B H 0.8873 0.3856 0.0914 0.070 Uiso 1 1 calc R U . . .
H9C H 0.7229 0.3563 0.0503 0.070 Uiso 1 1 calc R U . . .
C10 C 0.48237(17) 0.32630(13) 0.28229(11) 0.0346(4) Uani 1 1 d . . . . .
H10A H 0.4857 0.2554 0.2818 0.042 Uiso 1 1 calc R U . . .
H10B H 0.4763 0.3469 0.3380 0.042 Uiso 1 1 calc R U . . .
C11 C 0.23172(17) 0.29707(13) 0.20923(11) 0.0358(4) Uani 1 1 d . . . . .
H11A H 0.1423 0.3349 0.1891 0.043 Uiso 1 1 calc R U . . .
H11B H 0.2357 0.2705 0.2649 0.043 Uiso 1 1 calc R U . . .
C12 C 0.22899(15) 0.21615(11) 0.14920(9) 0.0265(3) Uani 1 1 d . . . . .
C13 C 0.08343(19) 0.09716(14) 0.06691(12) 0.0422(4) Uani 1 1 d . . . . .
H13A H 0.1606 0.0499 0.0853 0.063 Uiso 1 1 calc R U . . .
H13B H 0.0858 0.1251 0.0134 0.063 Uiso 1 1 calc R U . . .
H13C H -0.0094 0.0658 0.0598 0.063 Uiso 1 1 calc R U . . .
C14 C 0.31908(18) 0.45835(13) 0.22827(11) 0.0350(4) Uani 1 1 d . . . . .
H14A H 0.4084 0.4965 0.2474 0.042 Uiso 1 1 calc R U . . .
H14B H 0.2687 0.4623 0.2719 0.042 Uiso 1 1 calc R U . . .
C15 C 0.22391(17) 0.49977(14) 0.14652(11) 0.0377(4) Uani 1 1 d . . . . .
C16 C 0.0663(2) 0.62490(16) 0.08610(13) 0.0508(5) Uani 1 1 d . . . . .
H16A H 0.0016 0.6697 0.1023 0.076 Uiso 1 1 calc R U . . .
H16B H 0.0096 0.5768 0.0476 0.076 Uiso 1 1 calc R U . . .
H16C H 0.1266 0.6600 0.0582 0.076 Uiso 1 1 calc R U . . .
C20 C 1.00065(18) 0.80142(14) 0.64784(11) 0.0385(4) Uani 1 1 d . . . . .
H20C H 1.0029 0.7569 0.6945 0.046 Uiso 0.5 1 calc R U P A 2
H20D H 0.9081 0.8363 0.6322 0.046 Uiso 0.5 1 calc R U P A 2
H20A H 1.0513 0.7698 0.7015 0.046 Uiso 0.5 1 calc R U P B 1
H20B H 0.8976 0.8080 0.6437 0.046 Uiso 0.5 1 calc R U P B 1
C17 C 1.13839(18) 0.79184(13) 0.54716(12) 0.0364(4) Uani 1 1 d . . . . .
H17C H 1.1090 0.8004 0.4855 0.044 Uiso 0.5 1 calc R U P C 2
H17D H 1.2262 0.7520 0.5642 0.044 Uiso 0.5 1 calc R U P C 2
H17A H 1.0999 0.8239 0.4922 0.044 Uiso 0.5 1 calc R U P D 1
H17B H 1.2083 0.7422 0.5424 0.044 Uiso 0.5 1 calc R U P D 1
C19A C 1.0710(5) 0.9019(3) 0.6380(3) 0.0470(7) Uani 0.5 1 d . . P E 1
H19A H 1.0082 0.9408 0.5922 0.056 Uiso 0.5 1 calc R U P E 1
H19B H 1.0966 0.9391 0.6909 0.056 Uiso 0.5 1 calc R U P E 1
C18A C 1.2075(5) 0.8641(4) 0.6156(4) 0.0470(7) Uani 0.5 1 d . . P E 1
H18A H 1.2565 0.9161 0.5942 0.056 Uiso 0.5 1 calc R U P E 1
H18B H 1.2763 0.8331 0.6643 0.056 Uiso 0.5 1 calc R U P E 1
C19B C 1.1246(5) 0.8696(3) 0.6715(3) 0.0470(7) Uani 0.5 1 d . . P E 2
H19C H 1.0975 0.9291 0.6955 0.056 Uiso 0.5 1 calc R U P E 2
H19D H 1.2073 0.8402 0.7136 0.056 Uiso 0.5 1 calc R U P E 2
C18B C 1.1614(5) 0.8907(4) 0.5939(3) 0.0470(7) Uani 0.5 1 d . . P E 2
H18C H 1.2621 0.9124 0.6062 0.056 Uiso 0.5 1 calc R U P E 2
H18D H 1.0972 0.9404 0.5605 0.056 Uiso 0.5 1 calc R U P E 2

loop_
_atom_site_aniso_label
_atom_site_aniso_U_11
_atom_site_aniso_U_22
_atom_site_aniso_U_33
_atom_site_aniso_U_23
_atom_site_aniso_U_13
_atom_site_aniso_U_12
S1 0.02710(18) 0.0339(2) 0.0322(2) -0.00257(16) 0.01239(15) -0.00597(14)
O1 0.0326(6) 0.0440(7) 0.0300(6) -0.0084(5) 0.0140(5) -0.0141(5)
O2 0.0272(5) 0.0405(7) 0.0458(7) -0.0178(6) 0.0145(5) -0.0107(5)
O3 0.0290(5) 0.0393(7) 0.0439(7) -0.0091(5) 0.0176(5) -0.0009(5)
O4 0.0477(7) 0.0432(7) 0.0394(7) -0.0071(6) 0.0115(6) 0.0027(6)
O5 0.0823(12) 0.0904(13) 0.0368(8) -0.0202(8) -0.0010(7) 0.0385(10)
N1 0.0234(5) 0.0256(6) 0.0264(6) -0.0031(5) 0.0049(4) -0.0038(4)
N2 0.0246(6) 0.0290(7) 0.0279(6) -0.0049(5) 0.0096(5) -0.0067(5)
N3 0.0250(6) 0.0285(7) 0.0301(6) -0.0059(5) 0.0089(5) -0.0048(5)
N4 0.0241(6) 0.0352(7) 0.0372(7) -0.0079(6) 0.0070(5) -0.0089(5)
C1 0.0248(6) 0.0258(7) 0.0246(7) 0.0005(6) 0.0054(5) -0.0011(5)
C2 0.0243(6) 0.0289(8) 0.0286(7) 0.0009(6) 0.0036(5) -0.0037(5)
C3 0.0289(7) 0.0330(8) 0.0296(8) -0.0057(6) 0.0021(6) -0.0047(6)
C4 0.0273(7) 0.0371(9) 0.0290(7) -0.0064(6) 0.0053(6) 0.0022(6)
C5 0.0224(6) 0.0324(8) 0.0287(7) -0.0030(6) 0.0073(5) 0.0013(5)
C6 0.0199(6) 0.0253(7) 0.0248(7) 0.0003(5) 0.0041(5) 0.0004(5)
C7 0.0212(6) 0.0267(7) 0.0268(7) -0.0006(6) 0.0062(5) -0.0016(5)
C8 0.0226(6) 0.0248(7) 0.0243(7) 0.0003(5) 0.0048(5) -0.0006(5)
C9 0.0400(9) 0.0634(13) 0.0382(9) -0.0201(9) 0.0140(7) -0.0057(9)
C10 0.0307(7) 0.0363(9) 0.0349(8) -0.0008(7) 0.0063(6) -0.0101(6)
C11 0.0267(7) 0.0419(9) 0.0421(9) -0.0160(7) 0.0153(6) -0.0113(6)
C12 0.0226(6) 0.0302(8) 0.0269(7) -0.0013(6) 0.0072(5) -0.0020(5)
C13 0.0388(9) 0.0408(10) 0.0455(10) -0.0194(8) 0.0101(7) -0.0093(7)
C14 0.0336(8) 0.0368(9) 0.0340(8) -0.0103(7) 0.0088(6) -0.0084(7)
C15 0.0304(7) 0.0457(10) 0.0367(9) -0.0101(8) 0.0095(6) -0.0022(7)
C16 0.0487(11) 0.0559(13) 0.0449(11) -0.0060(9) 0.0089(8) 0.0096(9)
C20 0.0360(8) 0.0413(10) 0.0414(9) -0.0194(8) 0.0163(7) -0.0105(7)
C17 0.0328(8) 0.0357(9) 0.0446(9) -0.0117(7) 0.0174(7) -0.0130(7)
C19A 0.0458(18) 0.0396(18) 0.059(2) -0.0213(13) 0.0211(13) -0.0133(11)
C18A 0.0458(18) 0.0396(18) 0.059(2) -0.0213(13) 0.0211(13) -0.0133(11)
C19B 0.0458(18) 0.0396(18) 0.059(2) -0.0213(13) 0.0211(13) -0.0133(11)
C18B 0.0458(18) 0.0396(18) 0.059(2) -0.0213(13) 0.0211(13) -0.0133(11)

loop_
_atom_type_symbol
_atom_type_description
_atom_type_scat_dispersion_real
_atom_type_scat_dispersion_imag
_atom_type_scat_source
C C 0.0033 0.0016 'International Tables Vol C Tables 4.2.6.8 and 6.1.1.4'
H H 0.0000 0.0000 'International Tables Vol C Tables 4.2.6.8 and 6.1.1.4'
N N 0.0061 0.0033 'International Tables Vol C Tables 4.2.6.8 and 6.1.1.4'
O O 0.0106 0.0060 'International Tables Vol C Tables 4.2.6.8 and 6.1.1.4'
S S 0.1246 0.1234 'International Tables Vol C Tables 4.2.6.8 and 6.1.1.4'

loop_
_geom_angle_atom_site_label_1
_geom_angle_atom_site_label_2
_geom_angle_atom_site_label_3
_geom_angle
C1 O1 H1 109.5
C12 O2 C13 115.71(13)
C15 O4 C16 115.64(14)
C7 N1 N2 117.94(12)
N1 N2 C8 119.18(12)
N1 N2 H2 116.2(13)
C8 N2 H2 124.4(13)
C8 N3 C20 122.61(13)
C8 N3 C17 125.36(13)
C20 N3 C17 111.97(12)
C14 N4 C11 111.27(13)
C14 N4 C10 112.96(13)
C11 N4 C10 112.20(14)
O1 C1 C2 118.11(13)
O1 C1 C6 122.04(13)
C2 C1 C6 119.84(14)
C3 C2 C1 118.65(14)
C3 C2 C10 119.24(14)
C1 C2 C10 122.10(14)
C2 C3 C4 122.98(14)
C2 C3 H3 118.5
C4 C3 H3 118.5
C5 C4 C3 117.48(14)
C5 C4 C9 121.27(15)
C3 C4 C9 121.25(15)
C4 C5 C6 121.84(14)
C4 C5 H5 119.1
C6 C5 H5 119.1
C5 C6 C1 119.20(13)
C5 C6 C7 118.75(13)
C1 C6 C7 121.97(13)
N1 C7 C6 119.53(13)
N1 C7 H7 120.2
C6 C7 H7 120.2
N3 C8 N2 114.01(13)
N3 C8 S1 123.35(11)
N2 C8 S1 122.64(11)
C4 C9 H9A 109.5
C4 C9 H9B 109.5
H9A C9 H9B 109.5
C4 C9 H9C 109.5
H9A C9 H9C 109.5
H9B C9 H9C 109.5
N4 C10 C2 111.24(13)
N4 C10 H10A 109.4
C2 C10 H10A 109.4
N4 C10 H10B 109.4
C2 C10 H10B 109.4
H10A C10 H10B 108.0
N4 C11 C12 111.48(13)
N4 C11 H11A 109.3
C12 C11 H11A 109.3
N4 C11 H11B 109.3
C12 C11 H11B 109.3
H11A C11 H11B 108.0
O3 C12 O2 123.74(14)
O3 C12 C11 125.70(14)
O2 C12 C11 110.55(12)
O2 C13 H13A 109.5
O2 C13 H13B 109.5
H13A C13 H13B 109.5
O2 C13 H13C 109.5
H13A C13 H13C 109.5
H13B C13 H13C 109.5
N4 C14 C15 110.79(13)
N4 C14 H14A 109.5
C15 C14 H14A 109.5
N4 C14 H14B 109.5
C15 C14 H14B 109.5
H14A C14 H14B 108.1
O5 C15 O4 123.40(18)
O5 C15 C14 125.52(17)
O4 C15 C14 111.08(14)
O4 C16 H16A 109.5
O4 C16 H16B 109.5
H16A C16 H16B 109.5
O4 C16 H16C 109.5
H16A C16 H16C 109.5
H16B C16 H16C 109.5
N3 C20 C19B 103.5(2)
N3 C20 C19A 100.4(2)
N3 C20 H20C 111.1
C19B C20 H20C 111.1
N3 C20 H20D 111.1
C19B C20 H20D 111.1
H20C C20 H20D 109.0
N3 C20 H20A 111.7
C19A C20 H20A 111.7
N3 C20 H20B 111.7
C19A C20 H20B 111.7
H20A C20 H20B 109.5
N3 C17 C18A 103.6(2)
N3 C17 C18B 101.7(2)
N3 C17 H17C 111.4
C18B C17 H17C 111.4
N3 C17 H17D 111.4
C18B C17 H17D 111.4
H17C C17 H17D 109.3
N3 C17 H17A 111.0
C18A C17 H17A 111.0
N3 C17 H17B 111.0
C18A C17 H17B 111.0
H17A C17 H17B 109.0
C18A C19A C20 98.5(3)
C18A C19A H19A 112.1
C20 C19A H19A 112.1
C18A C19A H19B 112.1
C20 C19A H19B 112.1
H19A C19A H19B 109.7
C17 C18A C19A 100.4(3)
C17 C18A H18A 111.7
C19A C18A H18A 111.7
C17 C18A H18B 111.7
C19A C18A H18B 111.7
H18A C18A H18B 109.5
C18B C19B C20 106.2(4)
C18B C19B H19C 110.5
C20 C19B H19C 110.5
C18B C19B H19D 110.5
C20 C19B H19D 110.5
H19C C19B H19D 108.7
C19B C18B C17 103.0(4)
C19B C18B H18C 111.2
C17 C18B H18C 111.2
C19B C18B H18D 111.2
C17 C18B H18D 111.2
H18C C18B H18D 109.1

loop_
_geom_bond_atom_site_label_1
_geom_bond_atom_site_label_2
_geom_bond_distance
S1 C8 1.6784(15)
O1 C1 1.3554(18)
O1 H1 0.8400
O2 C12 1.3258(17)
O2 C13 1.448(2)
O3 C12 1.2044(18)
O4 C15 1.324(2)
O4 C16 1.451(2)
O5 C15 1.193(2)
N1 C7 1.2822(19)
N1 N2 1.3669(17)
N2 C8 1.3675(19)
N2 H2 0.89(2)
N3 C8 1.3372(18)
N3 C20 1.468(2)
N3 C17 1.473(2)
N4 C14 1.447(2)
N4 C11 1.4540(19)
N4 C10 1.467(2)
C1 C2 1.398(2)
C1 C6 1.411(2)
C2 C3 1.389(2)
C2 C10 1.508(2)
C3 C4 1.392(2)
C3 H3 0.9500
C4 C5 1.386(2)
C4 C9 1.508(2)
C5 C6 1.397(2)
C5 H5 0.9500
C6 C7 1.452(2)
C7 H7 0.9500
C9 H9A 0.9800
C9 H9B 0.9800
C9 H9C 0.9800
C10 H10A 0.9900
C10 H10B 0.9900
C11 C12 1.504(2)
C11 H11A 0.9900
C11 H11B 0.9900
C13 H13A 0.9800
C13 H13B 0.9800
C13 H13C 0.9800
C14 C15 1.521(2)
C14 H14A 0.9900
C14 H14B 0.9900
C16 H16A 0.9800
C16 H16B 0.9800
C16 H16C 0.9800
C20 C19B 1.498(4)
C20 C19A 1.590(5)
C20 H20C 0.9900
C20 H20D 0.9900
C20 H20A 0.9900
C20 H20B 0.9900
C17 C18A 1.525(5)
C17 C18B 1.569(5)
C17 H17C 0.9900
C17 H17D 0.9900
C17 H17A 0.9900
C17 H17B 0.9900
C19A C18A 1.573(7)
C19A H19A 0.9900
C19A H19B 0.9900
C18A H18A 0.9900
C18A H18B 0.9900
C19B C18B 1.469(8)
C19B H19C 0.9900
C19B H19D 0.9900
C18B H18C 0.9900
C18B H18D 0.9900

loop_
_geom_hbond_atom_site_label_D
_geom_hbond_atom_site_label_H
_geom_hbond_atom_site_label_A
_geom_hbond_distance_DH
_geom_hbond_distance_HA
_geom_hbond_distance_DA
_geom_hbond_angle_DHA
_geom_hbond_site_symmetry_A
O1 H1 N1 0.84 1.85 2.5910(16) 145.7 .
N2 H2 O3 0.89(2) 2.07(2) 2.9373(17) 162.2(18) 2_655
C7 H7 O3 0.95 2.45 3.2372(19) 140.4 2_655
C13 H13A S1 0.98 2.97 3.866(2) 153.2 4_565
C13 H13B O1 0.98 2.60 3.300(2) 128.4 4_565
C13 H13C O1 0.98 2.50 3.398(2) 152.6 2_545
C16 H16B O5 0.98 2.60 3.483(3) 150.1 3_565
C17 H17C O3 0.99 2.55 3.247(2) 127.1 2_655

loop_
_geom_torsion_atom_site_label_1
_geom_torsion_atom_site_label_2
_geom_torsion_atom_site_label_3
_geom_torsion_atom_site_label_4
_geom_torsion
C7 N1 N2 C8 177.26(13)
O1 C1 C2 C3 179.93(14)
C6 C1 C2 C3 0.7(2)
O1 C1 C2 C10 0.5(2)
C6 C1 C2 C10 -178.76(14)
C1 C2 C3 C4 -0.5(2)
C10 C2 C3 C4 178.93(15)
C2 C3 C4 C5 0.5(3)
C2 C3 C4 C9 -178.56(16)
C3 C4 C5 C6 -0.6(2)
C9 C4 C5 C6 178.47(16)
C4 C5 C6 C1 0.7(2)
C4 C5 C6 C7 -175.96(14)
O1 C1 C6 C5 -179.99(14)
C2 C1 C6 C5 -0.8(2)
O1 C1 C6 C7 -3.4(2)
C2 C1 C6 C7 175.79(14)
N2 N1 C7 C6 -176.95(13)
C5 C6 C7 N1 174.35(14)
C1 C6 C7 N1 -2.2(2)
C20 N3 C8 N2 -179.81(14)
C17 N3 C8 N2 3.2(2)
C20 N3 C8 S1 0.6(2)
C17 N3 C8 S1 -176.40(13)
N1 N2 C8 N3 -173.46(12)
N1 N2 C8 S1 6.12(19)
C14 N4 C10 C2 -75.20(18)
C11 N4 C10 C2 158.05(14)
C3 C2 C10 N4 -63.8(2)
C1 C2 C10 N4 115.69(16)
C14 N4 C11 C12 144.81(15)
C10 N4 C11 C12 -87.53(17)
C13 O2 C12 O3 -4.5(2)
C13 O2 C12 C11 175.55(15)
N4 C11 C12 O3 12.9(2)
N4 C11 C12 O2 -167.15(14)
C11 N4 C14 C15 -73.01(18)
C10 N4 C14 C15 159.74(14)
C16 O4 C15 O5 -1.8(3)
C16 O4 C15 C14 178.05(15)
N4 C14 C15 O5 -18.9(3)
N4 C14 C15 O4 161.24(14)
C8 N3 C20 C19B 174.5(2)
C17 N3 C20 C19B -8.1(3)
C8 N3 C20 C19A -155.7(2)
C17 N3 C20 C19A 21.7(2)
C8 N3 C17 C18A -173.5(2)
C20 N3 C17 C18A 9.2(3)
C8 N3 C17 C18B 163.3(2)
C20 N3 C17 C18B -14.0(3)
N3 C20 C19A C18A -42.5(3)
C19B C20 C19A C18A 56.5(5)
N3 C17 C18A C19A -36.5(4)
C18B C17 C18A C19A 51.2(8)
C20 C19A C18A C17 48.6(4)
N3 C20 C19B C18B 28.9(4)
C19A C20 C19B C18B -58.4(5)
C20 C19B C18B C17 -37.6(4)
N3 C17 C18B C19B 31.1(4)
C18A C17 C18B C19B -66.4(9)
